data_7239761
loop_
_publ_author_name
'Guillon, Jean'
'Nim, Shweta'
'Moreau, St\'ephane'
'Ronga, Luisa'
'Savrimoutou, Sol\`ene'
'Thivet, Elisabeth'
'Marchivie, Mathieu'
'Di Pietro, Attilio'
'Prasad, Rajendra'
'Le Borgne, Marc'

_publ_section_title
;
 Synthesis of new piperazinyl-pyrrolo[1,2-a]quinoxaline derivatives as
 inhibitors of Candida albicans multidrug transporters by a
 Buchwald--Hartwig cross-coupling reaction
;
_journal_issue 5
_journal_name_full 'RSC Advances'
_journal_page_first 2915
_journal_page_last 2931
_journal_paper_doi 10.1039/C9RA09348F
_journal_volume 10
_journal_year 2020
_chemical_formula_sum 'C27 H24 N4'
_chemical_formula_weight 404.50
_space_group_IT_number 2
_space_group_name_Hall '-P 1'
_space_group_name_H-M_alt 'P -1'
_symmetry_cell_setting triclinic
_symmetry_space_group_name_H-M 'P -1'
_atom_sites_solution_hydrogens geom
_atom_sites_solution_primary direct
_atom_sites_solution_secondary difmap
_audit_block_doi 10.5517/ccyy01x
_audit_creation_method SHELXL-97
_audit_update_record
;
2015-11-04 deposited with the CCDC.	2020-01-02 downloaded from the CCDC.
;
_cell_angle_alpha 107.688(11)
_cell_angle_beta 110.089(10)
_cell_angle_gamma 100.552(11)
_cell_formula_units_Z 2
_cell_length_a 9.5233(14)
_cell_length_b 10.8011(19)
_cell_length_c 11.8823(16)
_cell_measurement_reflns_used 2750
_cell_measurement_temperature 133(2)
_cell_measurement_theta_max 70.07
_cell_measurement_theta_min 6.86
_cell_volume 1035.6(3)
_computing_cell_refinement 'CrystalClear (Rigaku/MSC Inc., 2005)'
_computing_data_collection 'CrystalClear (Rigaku/MSC Inc., 2005)'
_computing_data_reduction 'CrystalClear (Rigaku/MSC Inc., 2005)'
_computing_structure_refinement 'SHELXL-97 (Sheldrick, 1997)'
_computing_structure_solution 'SHELXS-97 (Sheldrick, 1990)'
_diffrn_ambient_temperature 133(2)
_diffrn_measured_fraction_theta_full 0.861
_diffrn_measured_fraction_theta_max 0.861
_diffrn_measurement_device_type 'Rigaku RAXIS Rapid'
_diffrn_measurement_method \w-scans
_diffrn_radiation_monochromator 'Rigaku VariMax mirror'
_diffrn_radiation_source 'micro-focus rotating anode'
_diffrn_radiation_type CuK\a
_diffrn_radiation_wavelength 1.54180
_diffrn_reflns_av_R_equivalents 0.0913
_diffrn_reflns_av_sigmaI/netI 0.0851
_diffrn_reflns_limit_h_max 11
_diffrn_reflns_limit_h_min -10
_diffrn_reflns_limit_k_max 11
_diffrn_reflns_limit_k_min -8
_diffrn_reflns_limit_l_max 12
_diffrn_reflns_limit_l_min -14
_diffrn_reflns_number 8049
_diffrn_reflns_theta_full 70.07
_diffrn_reflns_theta_max 70.07
_diffrn_reflns_theta_min 6.86
_exptl_absorpt_coefficient_mu 0.605
_exptl_absorpt_correction_T_max 0.9147
_exptl_absorpt_correction_T_min 0.8885
_exptl_absorpt_correction_type multi-scan
_exptl_absorpt_process_details 'CrystalClear (Rigaku/MSC Inc., 2005)'
_exptl_crystal_colour colourless
_exptl_crystal_density_diffrn 1.297
_exptl_crystal_density_method 'not measured'
_exptl_crystal_description prism
_exptl_crystal_F_000 428
_exptl_crystal_size_max 0.20
_exptl_crystal_size_mid 0.15
_exptl_crystal_size_min 0.15
_refine_diff_density_max 0.334
_refine_diff_density_min -0.413
_refine_diff_density_rms 0.108
_refine_ls_extinction_method none
_refine_ls_goodness_of_fit_ref 1.103
_refine_ls_hydrogen_treatment constr
_refine_ls_matrix_type full
_refine_ls_number_parameters 281
_refine_ls_number_reflns 3386
_refine_ls_number_restraints 0
_refine_ls_restrained_S_all 1.103
_refine_ls_R_factor_all 0.0697
_refine_ls_R_factor_gt 0.0624
_refine_ls_shift/su_max 0.000
_refine_ls_shift/su_mean 0.000
_refine_ls_structure_factor_coef Fsqd
_refine_ls_weighting_details 'calc w=1/[\s^2^(Fo^2^)+(0.0950P)^2^+0.0000P] where P=(Fo^2^+2Fc^2^)/3'
_refine_ls_weighting_scheme calc
_refine_ls_wR_factor_gt 0.1657
_refine_ls_wR_factor_ref 0.1778
_reflns_number_gt 2750
_reflns_number_total 3386
_reflns_threshold_expression >2sigma(I)
_cod_data_source_file c9ra09348f2.cif
_cod_data_source_block jg449
_cod_depositor_comments 'Adding full bibliography for 7239760--7239761.cif.'
_cod_original_sg_symbol_H-M P-1
_cod_database_code 7239761

loop_
_symmetry_equiv_pos_as_xyz
'x, y, z'
'-x, -y, -z'

loop_
_atom_site_label
_atom_site_type_symbol
_atom_site_fract_x
_atom_site_fract_y
_atom_site_fract_z
_atom_site_U_iso_or_equiv
_atom_site_adp_type
_atom_site_occupancy
_atom_site_symmetry_multiplicity
_atom_site_calc_flag
_atom_site_refinement_flags
N7 N 0.96127(16) 0.13323(16) 1.11265(14) 0.0317(4) Uani 1 1 d .
N10 N 0.65578(17) 0.15590(16) 0.98740(14) 0.0316(4) Uani 1 1 d .
N14 N 0.43811(16) 0.24881(16) 0.92749(14) 0.0288(4) Uani 1 1 d .
N24 N 0.23322(16) 0.40539(16) 0.93326(14) 0.0314(4) Uani 1 1 d .
C1 C 1.0943(2) 0.1329(2) 1.21332(17) 0.0309(5) Uani 1 1 d .
C2 C 1.2377(2) 0.2398(2) 1.27121(17) 0.0349(5) Uani 1 1 d .
H2 H 1.2446 0.3137 1.2437 0.042 Uiso 1 1 calc R
C3 C 1.3692(2) 0.2388(2) 1.36786(17) 0.0380(5) Uani 1 1 d .
H3 H 1.4650 0.3124 1.4053 0.046 Uiso 1 1 calc R
C4 C 1.3652(2) 0.1335(2) 1.41161(18) 0.0380(5) Uani 1 1 d .
H4 H 1.4563 0.1341 1.4782 0.046 Uiso 1 1 calc R
C5 C 1.2243(2) 0.0278(2) 1.35516(18) 0.0373(5) Uani 1 1 d .
H5 H 1.2185 -0.0454 1.3836 0.045 Uiso 1 1 calc R
C6 C 1.0911(2) 0.0267(2) 1.25753(18) 0.0357(5) Uani 1 1 d .
H6 H 0.9960 -0.0476 1.2201 0.043 Uiso 1 1 calc R
C8 C 0.81449(19) 0.0216(2) 1.06629(17) 0.0327(5) Uani 1 1 d .
H8A H 0.7828 0.0305 1.1388 0.039 Uiso 1 1 calc R
H8B H 0.8339 -0.0674 1.0399 0.039 Uiso 1 1 calc R
C9 C 0.6816(2) 0.0227(2) 0.95241(18) 0.0333(5) Uani 1 1 d .
H9A H 0.7079 0.0045 0.8765 0.040 Uiso 1 1 calc R
H9B H 0.5838 -0.0506 0.9275 0.040 Uiso 1 1 calc R
C11 C 0.7998(2) 0.2614(2) 1.01590(19) 0.0364(5) Uani 1 1 d .
H11A H 0.7833 0.3520 1.0361 0.044 Uiso 1 1 calc R
H11B H 0.8228 0.2399 0.9383 0.044 Uiso 1 1 calc R
C12 C 0.9383(2) 0.2668(2) 1.13070(19) 0.0382(5) Uani 1 1 d .
H12A H 1.0354 0.3328 1.1438 0.046 Uiso 1 1 calc R
H12B H 0.9209 0.3008 1.2105 0.046 Uiso 1 1 calc R
C13 C 0.5171(2) 0.1583(2) 0.89462(17) 0.0299(5) Uani 1 1 d .
C15 C 0.30507(19) 0.2243(2) 0.81306(17) 0.0287(5) Uani 1 1 d .
C16 C 0.3018(2) 0.1162(2) 0.71320(17) 0.0327(5) Uani 1 1 d .
H16 H 0.2241 0.0761 0.6253 0.039 Uiso 1 1 calc R
C17 C 0.4327(2) 0.0758(2) 0.76356(17) 0.0352(5) Uani 1 1 d .
H17 H 0.4592 0.0034 0.7155 0.042 Uiso 1 1 calc R
C18 C 0.46358(19) 0.3450(2) 1.04898(17) 0.0287(5) Uani 1 1 d .
C19 C 0.5841(2) 0.3669(2) 1.16849(17) 0.0331(5) Uani 1 1 d .
H19 H 0.6531 0.3134 1.1710 0.040 Uiso 1 1 calc R
C20 C 0.6021(2) 0.4660(2) 1.28190(17) 0.0355(5) Uani 1 1 d .
H20 H 0.6839 0.4804 1.3626 0.043 Uiso 1 1 calc R
C21 C 0.5025(2) 0.5454(2) 1.28036(18) 0.0355(5) Uani 1 1 d .
H21 H 0.5181 0.6153 1.3591 0.043 Uiso 1 1 calc R
C22 C 0.3813(2) 0.5220(2) 1.16419(17) 0.0344(5) Uani 1 1 d .
H22 H 0.3117 0.5748 1.1635 0.041 Uiso 1 1 calc R
C23 C 0.3588(2) 0.4210(2) 1.04611(17) 0.0290(5) Uani 1 1 d .
C25 C 0.2091(2) 0.3114(2) 0.82229(17) 0.0302(5) Uani 1 1 d .
C26 C 0.0731(2) 0.2994(2) 0.70450(17) 0.0309(5) Uani 1 1 d .
C27 C -0.0519(2) 0.3398(2) 0.72124(19) 0.0381(5) Uani 1 1 d .
H27 H -0.0493 0.3730 0.8060 0.046 Uiso 1 1 calc R
C28 C -0.1797(2) 0.3321(2) 0.6154(2) 0.0451(6) Uani 1 1 d .
H28 H -0.2640 0.3601 0.6280 0.054 Uiso 1 1 calc R
C29 C -0.1854(2) 0.2835(2) 0.49084(19) 0.0448(6) Uani 1 1 d .
H29 H -0.2742 0.2761 0.4179 0.054 Uiso 1 1 calc R
C30 C -0.0610(2) 0.2462(2) 0.47434(19) 0.0422(5) Uani 1 1 d .
H30 H -0.0634 0.2144 0.3897 0.051 Uiso 1 1 calc R
C31 C 0.0674(2) 0.2545(2) 0.57971(18) 0.0354(5) Uani 1 1 d .
H31 H 0.1529 0.2292 0.5667 0.042 Uiso 1 1 calc R

loop_
_atom_site_aniso_label
_atom_site_aniso_U_11
_atom_site_aniso_U_22
_atom_site_aniso_U_33
_atom_site_aniso_U_23
_atom_site_aniso_U_13
_atom_site_aniso_U_12
N7 0.0256(8) 0.0288(11) 0.0394(9) 0.0133(8) 0.0120(7) 0.0097(7)
N10 0.0271(8) 0.0299(11) 0.0357(9) 0.0106(7) 0.0118(7) 0.0113(7)
N14 0.0268(8) 0.0278(10) 0.0302(8) 0.0077(7) 0.0134(7) 0.0091(7)
N24 0.0329(8) 0.0298(11) 0.0299(8) 0.0085(7) 0.0138(7) 0.0114(7)
C1 0.0280(9) 0.0335(13) 0.0338(10) 0.0129(9) 0.0153(8) 0.0121(8)
C2 0.0314(10) 0.0332(13) 0.0388(11) 0.0129(9) 0.0153(9) 0.0097(9)
C3 0.0316(10) 0.0382(14) 0.0353(11) 0.0074(9) 0.0132(9) 0.0059(9)
C4 0.0345(10) 0.0451(15) 0.0291(10) 0.0097(9) 0.0116(8) 0.0136(9)
C5 0.0365(11) 0.0389(14) 0.0383(11) 0.0161(10) 0.0164(9) 0.0137(9)
C6 0.0291(10) 0.0347(13) 0.0425(11) 0.0136(9) 0.0164(9) 0.0093(8)
C8 0.0288(10) 0.0296(13) 0.0371(10) 0.0121(9) 0.0120(8) 0.0097(8)
C9 0.0310(10) 0.0281(13) 0.0365(10) 0.0076(9) 0.0136(9) 0.0107(8)
C11 0.0314(10) 0.0353(14) 0.0425(11) 0.0159(10) 0.0151(9) 0.0115(9)
C12 0.0318(10) 0.0298(13) 0.0459(12) 0.0124(9) 0.0118(9) 0.0084(9)
C13 0.0280(9) 0.0286(12) 0.0338(10) 0.0097(9) 0.0149(8) 0.0117(8)
C15 0.0247(9) 0.0292(13) 0.0286(9) 0.0092(8) 0.0098(8) 0.0076(8)
C16 0.0312(10) 0.0330(13) 0.0264(9) 0.0061(8) 0.0095(8) 0.0089(8)
C17 0.0337(10) 0.0362(13) 0.0325(10) 0.0075(9) 0.0144(8) 0.0143(9)
C18 0.0276(9) 0.0263(12) 0.0289(10) 0.0066(8) 0.0134(8) 0.0063(8)
C19 0.0294(10) 0.0329(13) 0.0335(10) 0.0096(9) 0.0137(8) 0.0082(8)
C20 0.0318(10) 0.0394(14) 0.0306(10) 0.0121(9) 0.0121(8) 0.0066(9)
C21 0.0377(10) 0.0319(13) 0.0316(10) 0.0054(9) 0.0168(9) 0.0076(9)
C22 0.0381(10) 0.0300(13) 0.0370(11) 0.0100(9) 0.0203(9) 0.0125(9)
C23 0.0305(9) 0.0268(12) 0.0283(10) 0.0096(8) 0.0131(8) 0.0072(8)
C25 0.0278(9) 0.0298(13) 0.0349(10) 0.0131(9) 0.0155(8) 0.0082(8)
C26 0.0268(9) 0.0261(12) 0.0351(10) 0.0097(8) 0.0113(8) 0.0062(8)
C27 0.0347(10) 0.0390(15) 0.0378(11) 0.0111(10) 0.0147(9) 0.0143(9)
C28 0.0314(11) 0.0514(16) 0.0489(12) 0.0141(11) 0.0148(10) 0.0198(10)
C29 0.0358(11) 0.0473(15) 0.0404(12) 0.0129(10) 0.0068(9) 0.0156(10)
C30 0.0424(12) 0.0481(15) 0.0328(11) 0.0134(10) 0.0137(9) 0.0164(10)
C31 0.0320(10) 0.0353(13) 0.0365(10) 0.0117(9) 0.0138(8) 0.0116(9)

loop_
_atom_type_symbol
_atom_type_description
_atom_type_scat_dispersion_real
_atom_type_scat_dispersion_imag
_atom_type_scat_source
C C 0.0181 0.0091 'International Tables Vol C Tables 4.2.6.8 and 6.1.1.4'
H H 0.0000 0.0000 'International Tables Vol C Tables 4.2.6.8 and 6.1.1.4'
N N 0.0311 0.0180 'International Tables Vol C Tables 4.2.6.8 and 6.1.1.4'

loop_
_geom_angle_atom_site_label_1
_geom_angle_atom_site_label_2
_geom_angle_atom_site_label_3
_geom_angle
C1 N7 C12 115.48(15)
C1 N7 C8 115.50(15)
C12 N7 C8 113.26(14)
C13 N10 C9 113.63(14)
C13 N10 C11 113.67(14)
C9 N10 C11 108.21(14)
C13 N14 C18 131.35(15)
C13 N14 C15 108.10(14)
C18 N14 C15 120.37(15)
C25 N24 C23 117.96(16)
C6 C1 C2 117.14(17)
C6 C1 N7 122.49(16)
C2 C1 N7 120.36(17)
C3 C2 C1 120.75(18)
C2 C3 C4 121.85(17)
C5 C4 C3 117.78(18)
C4 C5 C6 121.18(19)
C5 C6 C1 121.30(17)
N7 C8 C9 112.33(15)
N10 C9 C8 110.04(15)
N10 C11 C12 110.30(15)
N7 C12 C11 112.71(15)
C17 C13 N14 107.70(16)
C17 C13 N10 129.87(17)
N14 C13 N10 122.38(15)
C16 C15 N14 107.38(16)
C16 C15 C25 134.58(17)
N14 C15 C25 118.02(16)
C15 C16 C17 108.04(16)
C13 C17 C16 108.74(18)
C23 C18 C19 119.94(17)
C23 C18 N14 115.98(16)
C19 C18 N14 124.08(17)
C20 C19 C18 119.79(18)
C19 C20 C21 121.03(18)
C22 C21 C20 119.59(18)
C21 C22 C23 120.96(18)
N24 C23 C18 124.57(16)
N24 C23 C22 116.78(16)
C18 C23 C22 118.64(17)
N24 C25 C15 122.73(17)
N24 C25 C26 115.66(17)
C15 C25 C26 121.61(16)
C31 C26 C27 118.30(17)
C31 C26 C25 123.29(16)
C27 C26 C25 118.37(16)
C28 C27 C26 120.54(18)
C27 C28 C29 120.39(18)
C30 C29 C28 119.24(18)
C29 C30 C31 120.68(18)
C30 C31 C26 120.82(18)

loop_
_geom_bond_atom_site_label_1
_geom_bond_atom_site_label_2
_geom_bond_distance
N7 C1 1.414(2)
N7 C12 1.461(2)
N7 C8 1.470(2)
N10 C13 1.411(2)
N10 C9 1.463(2)
N10 C11 1.473(2)
N14 C13 1.383(2)
N14 C18 1.407(2)
N14 C15 1.414(2)
N24 C25 1.310(2)
N24 C23 1.394(2)
C1 C6 1.398(3)
C1 C2 1.402(2)
C2 C3 1.383(2)
C3 C4 1.386(3)
C4 C5 1.382(3)
C5 C6 1.390(2)
C8 C9 1.507(2)
C11 C12 1.513(2)
C13 C17 1.378(2)
C15 C16 1.375(2)
C15 C25 1.433(3)
C16 C17 1.396(2)
C18 C23 1.401(3)
C18 C19 1.403(2)
C19 C20 1.374(2)
C20 C21 1.390(3)
C21 C22 1.374(2)
C22 C23 1.408(2)
C25 C26 1.495(2)
C26 C31 1.391(2)
C26 C27 1.396(3)
C27 C28 1.385(2)
C28 C29 1.389(3)
C29 C30 1.375(3)
C30 C31 1.383(2)

loop_
_geom_torsion_atom_site_label_1
_geom_torsion_atom_site_label_2
_geom_torsion_atom_site_label_3
_geom_torsion_atom_site_label_4
_geom_torsion
C12 N7 C1 C6 141.30(19)
C8 N7 C1 C6 5.9(2)
C12 N7 C1 C2 -40.2(2)
C8 N7 C1 C2 -175.57(15)
C6 C1 C2 C3 -0.1(3)
N7 C1 C2 C3 -178.67(15)
C1 C2 C3 C4 -0.2(3)
C2 C3 C4 C5 0.1(3)
C3 C4 C5 C6 0.2(3)
C4 C5 C6 C1 -0.4(3)
C2 C1 C6 C5 0.3(3)
N7 C1 C6 C5 178.91(16)
C1 N7 C8 C9 -175.64(14)
C12 N7 C8 C9 48.0(2)
C13 N10 C9 C8 -169.97(13)
C11 N10 C9 C8 62.78(17)
N7 C8 C9 N10 -56.21(19)
C13 N10 C11 C12 171.04(14)
C9 N10 C11 C12 -61.73(18)
C1 N7 C12 C11 176.57(13)
C8 N7 C12 C11 -47.1(2)
N10 C11 C12 N7 54.2(2)
C18 N14 C13 C17 173.06(17)
C15 N14 C13 C17 -2.0(2)
C18 N14 C13 N10 -4.8(3)
C15 N14 C13 N10 -179.85(14)
C9 N10 C13 C17 -23.3(2)
C11 N10 C13 C17 101.1(2)
C9 N10 C13 N14 154.06(17)
C11 N10 C13 N14 -81.6(2)
C13 N14 C15 C16 2.06(19)
C18 N14 C15 C16 -173.63(15)
C13 N14 C15 C25 -176.86(16)
C18 N14 C15 C25 7.5(2)
N14 C15 C16 C17 -1.33(19)
C25 C15 C16 C17 177.3(2)
N14 C13 C17 C16 1.2(2)
N10 C13 C17 C16 178.82(17)
C15 C16 C17 C13 0.1(2)
C13 N14 C18 C23 179.99(17)
C15 N14 C18 C23 -5.5(2)
C13 N14 C18 C19 -0.4(3)
C15 N14 C18 C19 174.12(15)
C23 C18 C19 C20 -2.1(3)
N14 C18 C19 C20 178.30(16)
C18 C19 C20 C21 0.0(3)
C19 C20 C21 C22 1.8(3)
C20 C21 C22 C23 -1.5(3)
C25 N24 C23 C18 1.5(3)
C25 N24 C23 C22 -179.55(15)
C19 C18 C23 N24 -178.64(15)
N14 C18 C23 N24 1.0(3)
C19 C18 C23 C22 2.4(3)
N14 C18 C23 C22 -177.99(15)
C21 C22 C23 N24 -179.62(15)
C21 C22 C23 C18 -0.6(3)
C23 N24 C25 C15 0.6(3)
C23 N24 C25 C26 -179.91(13)
C16 C15 C25 N24 176.43(18)
N14 C15 C25 N24 -5.0(3)
C16 C15 C25 C26 -3.0(3)
N14 C15 C25 C26 175.55(14)
N24 C25 C26 C31 151.27(18)
C15 C25 C26 C31 -29.3(3)
N24 C25 C26 C27 -26.4(2)
C15 C25 C26 C27 153.09(18)
C31 C26 C27 C28 1.5(3)
C25 C26 C27 C28 179.28(17)
C26 C27 C28 C29 0.2(3)
C27 C28 C29 C30 -1.5(3)
C28 C29 C30 C31 1.1(3)
C29 C30 C31 C26 0.7(3)
C27 C26 C31 C30 -1.9(3)
C25 C26 C31 C30 -179.59(17)
